data_7033428
loop_
_publ_author_name
'Mede, Ralf'
'Lorett-Vel\'asquez, Vaneza Paola'
'Klein, Moritz'
'G\"orls, Helmar'
'Schmitt, Michael'
'Gessner, Guido'
'Heinemann, Stefan H.'
'Popp, J\"urgen'
'Westerhausen, Matthias'

_publ_section_title
;
 Carbon monoxide release properties and molecular structures of
 phenylthiolatomanganese(i) carbonyl complexes of the type
 [(OC)4Mn(\m-S-aryl)]2.
;
_journal_issue 7
_journal_name_full 'Dalton transactions (Cambridge, England : 2003)'
_journal_page_first 3020
_journal_page_last 3033
_journal_paper_doi 10.1039/c4dt03567d
_journal_volume 44
_journal_year 2015
_chemical_formula_moiety 'C40 H28 Mn4 O12 S4, C22 H14 Mn2 O8 S2'
_chemical_formula_sum 'C62 H42 Mn6 O20 S6'
_chemical_formula_weight 1628.96
_space_group_IT_number 14
_symmetry_cell_setting monoclinic
_symmetry_space_group_name_Hall '-P 2ybc'
_symmetry_space_group_name_H-M 'P 1 21/c 1'
_atom_sites_solution_hydrogens geom
_atom_sites_solution_primary direct
_atom_sites_solution_secondary difmap
_audit_creation_method SHELXL-97
_audit_update_record
;
2014-09-29 deposited with the CCDC.
2014-12-17 downloaded from the CCDC.
;
_cell_angle_alpha 90.00
_cell_angle_beta 106.572(1)
_cell_angle_gamma 90.00
_cell_formula_units_Z 4
_cell_length_a 12.2008(3)
_cell_length_b 31.5255(7)
_cell_length_c 18.3025(4)
_cell_measurement_temperature 133(2)
_cell_volume 6747.4(3)
_computing_cell_refinement DENZO
_computing_data_collection COLLECT
_computing_data_reduction DENZO
_computing_molecular_graphics SHELXTL/PC
_computing_publication_material SHELXL-97
_computing_structure_refinement 'SHELXL-97 (Sheldrick, 2008)'
_computing_structure_solution 'SHELXS-97 (Sheldrick, 2008)'
_diffrn_ambient_temperature 133(2)
_diffrn_measured_fraction_theta_full 0.991
_diffrn_measured_fraction_theta_max 0.991
_diffrn_measurement_device_type KappaCCD
_diffrn_measurement_method 'phi- + omega-scan'
_diffrn_radiation_monochromator graphite
_diffrn_radiation_source 'fine-focus sealed tube'
_diffrn_radiation_type MoK\a
_diffrn_radiation_wavelength 0.71073
_diffrn_reflns_av_R_equivalents 0.0963
_diffrn_reflns_av_sigmaI/netI 0.0906
_diffrn_reflns_limit_h_max 15
_diffrn_reflns_limit_h_min -12
_diffrn_reflns_limit_k_max 40
_diffrn_reflns_limit_k_min -40
_diffrn_reflns_limit_l_max 23
_diffrn_reflns_limit_l_min -23
_diffrn_reflns_number 38279
_diffrn_reflns_theta_full 27.50
_diffrn_reflns_theta_max 27.50
_diffrn_reflns_theta_min 2.21
_exptl_absorpt_coefficient_mu 1.346
_exptl_absorpt_correction_T_max 0.7456
_exptl_absorpt_correction_T_min 0.6622
_exptl_absorpt_correction_type multi-scan
_exptl_absorpt_process_details 'SADABS, Bruker-AXS, 2002'
_exptl_crystal_colour orange
_exptl_crystal_density_diffrn 1.604
_exptl_crystal_density_method 'not measured'
_exptl_crystal_description prism
_exptl_crystal_F_000 3280
_exptl_crystal_size_max 0.045
_exptl_crystal_size_mid 0.035
_exptl_crystal_size_min 0.034
_refine_diff_density_max 1.016
_refine_diff_density_min -0.574
_refine_diff_density_rms 0.134
_refine_ls_extinction_method none
_refine_ls_goodness_of_fit_ref 1.180
_refine_ls_hydrogen_treatment constr
_refine_ls_matrix_type full
_refine_ls_number_parameters 873
_refine_ls_number_reflns 15345
_refine_ls_number_restraints 0
_refine_ls_restrained_S_all 1.180
_refine_ls_R_factor_all 0.1314
_refine_ls_R_factor_gt 0.0902
_refine_ls_shift/su_max 0.030
_refine_ls_shift/su_mean 0.000
_refine_ls_structure_factor_coef Fsqd
_refine_ls_weighting_details 'calc w=1/[\s^2^(Fo^2^)+(0.0000P)^2^+48.0935P] where P=(Fo^2^+2Fc^2^)/3'
_refine_ls_weighting_scheme calc
_refine_ls_wR_factor_gt 0.1505
_refine_ls_wR_factor_ref 0.1620
_reflns_number_gt 11059
_reflns_number_total 15345
_reflns_threshold_expression >2sigma(I)
_cod_data_source_file c4dt03567d2.cif
_cod_data_source_block FO4692
_cod_depositor_comments 'Adding full bibliography for 7033427--7033440.cif.'
_cod_original_sg_symbol_H-M 'P 21/c'
_cod_database_code 7033428
_publcif_datablock.id {977a523c-aa0c-4f44-bfcf-c8f010f95822}

loop_
_symmetry_equiv_pos_as_xyz
'x, y, z'
'-x, y+1/2, -z+1/2'
'-x, -y, -z'
'x, -y-1/2, z-1/2'

loop_
_atom_site_label
_atom_site_type_symbol
_atom_site_fract_x
_atom_site_fract_y
_atom_site_fract_z
_atom_site_U_iso_or_equiv
_atom_site_adp_type
_atom_site_occupancy
_atom_site_symmetry_multiplicity
_atom_site_calc_flag
_atom_site_refinement_flags
_atom_site_disorder_assembly
_atom_site_disorder_group
Mn1A Mn 0.15668(8) 0.20461(3) 0.50331(5) 0.0174(2) Uani 1 1 d . . .
S1A S 0.14993(12) 0.12948(4) 0.52293(8) 0.0150(3) Uani 1 1 d . . .
O1A O 0.1036(4) 0.29636(15) 0.4855(3) 0.0342(12) Uani 1 1 d . . .
O2A O 0.1223(5) 0.19381(17) 0.3375(3) 0.0384(13) Uani 1 1 d . . .
O3A O 0.4044(4) 0.21887(16) 0.5301(3) 0.0358(12) Uani 1 1 d . . .
C1A C 0.2351(5) 0.0954(2) 0.4833(3) 0.0204(13) Uani 1 1 d . . .
C2A C 0.3454(6) 0.1074(2) 0.4851(4) 0.0284(15) Uani 1 1 d . . .
H2AA H 0.3737 0.1344 0.5045 0.034 Uiso 1 1 calc R . .
C3A C 0.4144(6) 0.0798(2) 0.4585(4) 0.0300(16) Uani 1 1 d . . .
H3AA H 0.4897 0.0882 0.4597 0.036 Uiso 1 1 calc R . .
C4A C 0.3737(6) 0.0400(2) 0.4300(4) 0.0305(16) Uani 1 1 d . . .
C5A C 0.2648(7) 0.0286(2) 0.4286(4) 0.0320(16) Uani 1 1 d . . .
H5AA H 0.2364 0.0015 0.4095 0.038 Uiso 1 1 calc R . .
C6A C 0.1955(6) 0.0559(2) 0.4544(4) 0.0265(15) Uani 1 1 d . . .
H6AA H 0.1199 0.0475 0.4524 0.032 Uiso 1 1 calc R . .
C7A C 0.4498(7) 0.0107(2) 0.4000(4) 0.0372(18) Uani 1 1 d . . .
H7AA H 0.4310 -0.0188 0.4078 0.056 Uiso 1 1 calc R . .
H7AB H 0.5301 0.0162 0.4274 0.056 Uiso 1 1 calc R . .
H7AC H 0.4373 0.0159 0.3454 0.056 Uiso 1 1 calc R . .
C8A C 0.1274(5) 0.2614(2) 0.4925(4) 0.0229(14) Uani 1 1 d . . .
C9A C 0.1354(5) 0.1983(2) 0.4014(4) 0.0238(14) Uani 1 1 d . . .
C10A C 0.3084(6) 0.21214(19) 0.5198(3) 0.0210(13) Uani 1 1 d . . .
Mn1B Mn 0.19681(8) 0.12555(3) 0.65797(5) 0.0173(2) Uani 1 1 d . . .
S1B S -0.03887(13) 0.19414(5) 0.49658(8) 0.0169(3) Uani 1 1 d . . .
O1B O 0.2372(4) 0.11905(17) 0.8246(3) 0.0360(12) Uani 1 1 d . . .
O2B O 0.2167(5) 0.03224(15) 0.6556(3) 0.0412(13) Uani 1 1 d . . .
O3B O 0.4438(4) 0.13103(18) 0.6714(3) 0.0358(12) Uani 1 1 d . . .
C1B C -0.1402(5) 0.22205(19) 0.4211(3) 0.0190(13) Uani 1 1 d . . .
C2B C -0.1957(7) 0.2575(2) 0.4374(4) 0.0337(17) Uani 1 1 d . . .
H2BA H -0.1807 0.2676 0.4882 0.040 Uiso 1 1 calc R . .
C3B C -0.2739(7) 0.2781(2) 0.3776(4) 0.0348(18) Uani 1 1 d . . .
H3BA H -0.3111 0.3028 0.3883 0.042 Uiso 1 1 calc R . .
C4B C -0.2994(6) 0.2639(2) 0.3033(4) 0.0283(15) Uani 1 1 d . . .
C5B C -0.2423(6) 0.2287(2) 0.2893(4) 0.0299(16) Uani 1 1 d . . .
H5BA H -0.2572 0.2186 0.2385 0.036 Uiso 1 1 calc R . .
C6B C -0.1634(6) 0.2074(2) 0.3477(4) 0.0284(15) Uani 1 1 d . . .
H6BA H -0.1257 0.1829 0.3368 0.034 Uiso 1 1 calc R . .
C7B C -0.3877(7) 0.2868(3) 0.2410(4) 0.0375(18) Uani 1 1 d . . .
H7BA H -0.4058 0.2698 0.1942 0.056 Uiso 1 1 calc R . .
H7BB H -0.3572 0.3144 0.2315 0.056 Uiso 1 1 calc R . .
H7BC H -0.4572 0.2911 0.2567 0.056 Uiso 1 1 calc R . .
C8B C 0.2203(5) 0.1229(2) 0.7601(4) 0.0244(14) Uani 1 1 d . . .
C9B C 0.2070(6) 0.0681(2) 0.6568(4) 0.0242(14) Uani 1 1 d . . .
C10B C 0.3489(6) 0.1291(2) 0.6682(4) 0.0245(14) Uani 1 1 d . . .
Mn1C Mn -0.02844(8) 0.20846(3) 0.62751(5) 0.0185(2) Uani 1 1 d . . .
S1C S 0.16924(13) 0.20067(5) 0.63666(8) 0.0171(3) Uani 1 1 d . . .
O1C O 0.0036(5) 0.20929(18) 0.7941(3) 0.0446(14) Uani 1 1 d . . .
O2C O -0.2805(4) 0.21392(17) 0.5895(3) 0.0415(13) Uani 1 1 d . . .
O3C O -0.0132(5) 0.30212(15) 0.6269(3) 0.0405(13) Uani 1 1 d . . .
C1C C 0.2671(5) 0.2346(2) 0.7025(3) 0.0211(13) Uani 1 1 d . . .
C2C C 0.2931(7) 0.2267(2) 0.7802(4) 0.0331(17) Uani 1 1 d . . .
H2CA H 0.2576 0.2039 0.7985 0.040 Uiso 1 1 calc R . .
C3C C 0.3712(7) 0.2525(2) 0.8308(4) 0.0345(17) Uani 1 1 d . . .
H3CA H 0.3895 0.2464 0.8838 0.041 Uiso 1 1 calc R . .
C4C C 0.4229(6) 0.2863(2) 0.8074(4) 0.0303(16) Uani 1 1 d . . .
C5C C 0.3960(7) 0.2937(2) 0.7298(4) 0.0393(19) Uani 1 1 d . . .
H5CA H 0.4317 0.3167 0.7118 0.047 Uiso 1 1 calc R . .
C6C C 0.3181(7) 0.2685(2) 0.6771(4) 0.0342(17) Uani 1 1 d . . .
H6CA H 0.3002 0.2745 0.6242 0.041 Uiso 1 1 calc R . .
C7C C 0.5081(7) 0.3141(2) 0.8627(4) 0.0400(19) Uani 1 1 d . . .
H7CA H 0.5198 0.3034 0.9146 0.060 Uiso 1 1 calc R . .
H7CB H 0.4789 0.3432 0.8593 0.060 Uiso 1 1 calc R . .
H7CC H 0.5810 0.3138 0.8501 0.060 Uiso 1 1 calc R . .
C8C C -0.0089(6) 0.2095(2) 0.7302(4) 0.0299(16) Uani 1 1 d . . .
C9C C -0.1825(6) 0.2112(2) 0.6047(4) 0.0267(15) Uani 1 1 d . . .
C10C C -0.0184(7) 0.2662(2) 0.6256(4) 0.0293(15) Uani 1 1 d . . .
Mn1D Mn -0.05248(8) 0.11863(3) 0.49584(5) 0.01679(19) Uani 1 1 d . . .
S1D S -0.00704(12) 0.13301(5) 0.62848(8) 0.0161(3) Uani 1 1 d . . .
O1D O -0.3019(4) 0.12217(17) 0.4741(3) 0.0379(12) Uani 1 1 d . . .
O2D O -0.0597(5) 0.02792(15) 0.5340(3) 0.0436(14) Uani 1 1 d . . .
O3D O -0.0769(4) 0.09689(17) 0.3355(3) 0.0332(12) Uani 1 1 d . . .
C1D C -0.0866(6) 0.1028(2) 0.6785(4) 0.0224(13) Uani 1 1 d . . .
C2D C -0.0486(7) 0.0648(2) 0.7113(4) 0.0354(17) Uani 1 1 d . . .
H2DA H 0.0225 0.0540 0.7079 0.043 Uiso 1 1 calc R . .
C3D C -0.1111(7) 0.0418(3) 0.7492(5) 0.044(2) Uani 1 1 d . . .
H3DA H -0.0819 0.0155 0.7719 0.053 Uiso 1 1 calc R . .
C4D C -0.2156(7) 0.0562(2) 0.7551(4) 0.0384(18) Uani 1 1 d . . .
C5D C -0.2546(9) 0.0929(3) 0.7201(7) 0.069(3) Uani 1 1 d . . .
H5DA H -0.3272 0.1031 0.7216 0.083 Uiso 1 1 calc R . .
C6D C -0.1924(7) 0.1165(3) 0.6817(6) 0.060(3) Uani 1 1 d . . .
H6DA H -0.2229 0.1423 0.6575 0.072 Uiso 1 1 calc R . .
C7D C -0.2849(9) 0.0323(3) 0.7985(6) 0.061(3) Uani 1 1 d . . .
H7DA H -0.2885 0.0490 0.8429 0.091 Uiso 1 1 calc R . .
H7DB H -0.2485 0.0050 0.8155 0.091 Uiso 1 1 calc R . .
H7DC H -0.3625 0.0276 0.7652 0.091 Uiso 1 1 calc R . .
C8D C -0.2052(5) 0.1206(2) 0.4818(4) 0.0234(13) Uani 1 1 d . . .
C9D C -0.0535(6) 0.0626(2) 0.5173(4) 0.0235(14) Uani 1 1 d . . .
C10D C -0.0712(5) 0.10732(19) 0.3967(4) 0.0189(13) Uani 1 1 d . . .
Mn1E Mn -0.49762(8) 0.12136(3) -0.00059(5) 0.0190(2) Uani 1 1 d . A .
S1E S -0.35808(13) 0.06630(5) 0.03312(8) 0.0187(3) Uani 1 1 d . . .
O1E O -0.3427(5) 0.19583(17) 0.0522(3) 0.0484(15) Uani 1 1 d . A .
O2E O -0.4802(5) 0.1224(2) -0.1582(3) 0.0476(15) Uani 1 1 d . A .
O3E O -0.6799(5) 0.18596(17) -0.0414(3) 0.0435(14) Uani 1 1 d . A .
O4E O -0.6624(4) 0.04824(15) -0.0400(3) 0.0370(12) Uani 1 1 d . A .
C1E C -0.2292(10) 0.0750(5) 0.0068(7) 0.0212(16) Uani 0.50 1 d PG A 1
C2E C -0.1758(11) 0.0395(4) -0.0125(7) 0.044(5) Uani 0.50 1 d PG A 1
H2EA H -0.2019 0.0119 -0.0051 0.053 Uiso 0.50 1 calc PR A 1
C3E C -0.0843(11) 0.0444(4) -0.0429(8) 0.051(5) Uani 0.50 1 d PG A 1
H3EA H -0.0478 0.0202 -0.0561 0.061 Uiso 0.50 1 calc PR A 1
C4E C -0.0462(13) 0.0848(5) -0.0538(9) 0.029(3) Uani 0.50 1 d PG A 1
C5E C -0.0995(16) 0.1203(4) -0.0344(9) 0.037(5) Uani 0.50 1 d PG A 1
H5EA H -0.0735 0.1479 -0.0419 0.044 Uiso 0.50 1 calc PR A 1
C6E C -0.1911(13) 0.1154(4) -0.0041(8) 0.028(4) Uani 0.50 1 d PG A 1
H6EA H -0.2275 0.1396 0.0091 0.034 Uiso 0.50 1 calc PR A 1
C7E C 0.054(10) 0.094(3) -0.083(5) 0.053(6) Uani 0.50 1 d P A 1
H7EA H 0.1051 0.1139 -0.0498 0.079 Uiso 0.50 1 calc PR A 1
H7EB H 0.0271 0.1053 -0.1349 0.079 Uiso 0.50 1 calc PR A 1
H7EC H 0.0955 0.0670 -0.0846 0.079 Uiso 0.50 1 calc PR A 1
C1EA C -0.2277(9) 0.0797(5) 0.0073(7) 0.0212(16) Uani 0.50 1 d PG A 2
C2EA C -0.1404(10) 0.0498(3) 0.0239(6) 0.030(4) Uani 0.50 1 d PG A 2
H2EB H -0.1468 0.0251 0.0522 0.036 Uiso 0.50 1 calc PR A 2
C3EA C -0.0439(9) 0.0560(4) -0.0007(7) 0.039(4) Uani 0.50 1 d PG A 2
H3EB H 0.0157 0.0355 0.0107 0.046 Uiso 0.50 1 calc PR A 2
C4EA C -0.0346(12) 0.0921(5) -0.0421(9) 0.029(3) Uani 0.50 1 d PG A 2
C5EA C -0.1219(16) 0.1220(4) -0.0587(8) 0.032(5) Uani 0.50 1 d PG A 2
H5EB H -0.1155 0.1467 -0.0870 0.039 Uiso 0.50 1 calc PR A 2
C6EA C -0.2184(13) 0.1159(4) -0.0341(7) 0.025(4) Uani 0.50 1 d PG A 2
H6EB H -0.2780 0.1363 -0.0455 0.030 Uiso 0.50 1 calc PR A 2
C7EA C 0.065(10) 0.096(3) -0.080(5) 0.053(6) Uani 0.50 1 d P A 2
H7ED H 0.1358 0.0847 -0.0453 0.079 Uiso 0.50 1 calc PR A 2
H7EE H 0.0756 0.1254 -0.0921 0.079 Uiso 0.50 1 calc PR A 2
H7EF H 0.0457 0.0790 -0.1275 0.079 Uiso 0.50 1 calc PR A 2
C8E C -0.3971(6) 0.1667(2) 0.0317(4) 0.0284(15) Uani 1 1 d . . .
C9E C -0.4867(6) 0.1220(2) -0.0972(4) 0.0283(15) Uani 1 1 d . . .
C10E C -0.6116(6) 0.1601(2) -0.0243(4) 0.0279(15) Uani 1 1 d . . .
C11E C -0.6009(6) 0.0760(2) -0.0246(4) 0.0260(15) Uani 1 1 d . . .
Mn1F Mn -0.33447(8) 0.06508(3) 0.16727(5) 0.0194(2) Uani 1 1 d . A .
S1F S -0.48422(13) 0.11662(5) 0.13139(8) 0.0210(3) Uani 1 1 d . . .
O1F O -0.5030(5) -0.00649(17) 0.1362(3) 0.0473(15) Uani 1 1 d . A .
O2F O -0.3211(5) 0.06476(18) 0.3310(3) 0.0405(13) Uani 1 1 d . A .
O3F O -0.1437(5) 0.00405(19) 0.1952(3) 0.0469(15) Uani 1 1 d . A .
O4F O -0.1815(4) 0.14137(15) 0.1849(3) 0.0315(11) Uani 1 1 d . A .
C1F C -0.6137(6) 0.1033(2) 0.1516(4) 0.0232(14) Uani 1 1 d . A .
C2F C -0.7178(7) 0.1140(3) 0.1033(4) 0.053(3) Uani 1 1 d . . .
H2FA H -0.7219 0.1243 0.0537 0.064 Uiso 1 1 calc R A .
C3F C -0.8174(8) 0.1103(4) 0.1247(5) 0.060(3) Uani 1 1 d . A .
H3FA H -0.8878 0.1188 0.0900 0.072 Uiso 1 1 calc R . .
C4F C -0.8176(6) 0.0946(2) 0.1946(4) 0.0327(16) Uani 1 1 d . . .
C5F C -0.7118(7) 0.0849(3) 0.2433(5) 0.056(3) Uani 1 1 d . A .
H5FA H -0.7073 0.0752 0.2931 0.067 Uiso 1 1 calc R . .
C6F C -0.6113(7) 0.0889(3) 0.2223(5) 0.048(2) Uani 1 1 d . . .
H6FA H -0.5403 0.0815 0.2576 0.058 Uiso 1 1 calc R A .
C7F C -0.9246(7) 0.0915(3) 0.2185(5) 0.050(2) Uani 1 1 d . A .
H7FA H -0.9094 0.0751 0.2659 0.076 Uiso 1 1 calc R . .
H7FB H -0.9840 0.0773 0.1785 0.076 Uiso 1 1 calc R . .
H7FC H -0.9504 0.1201 0.2268 0.076 Uiso 1 1 calc R . .
C8F C -0.4413(6) 0.0211(2) 0.1477(4) 0.0268(15) Uani 1 1 d . . .
C9F C -0.3263(6) 0.0653(2) 0.2679(4) 0.0273(15) Uani 1 1 d . . .
C10F C -0.2166(6) 0.0279(2) 0.1840(4) 0.0271(15) Uani 1 1 d . . .
C11F C -0.2378(5) 0.1122(2) 0.1781(3) 0.0228(14) Uani 1 1 d . . .

loop_
_atom_site_aniso_label
_atom_site_aniso_U_11
_atom_site_aniso_U_22
_atom_site_aniso_U_33
_atom_site_aniso_U_23
_atom_site_aniso_U_13
_atom_site_aniso_U_12
Mn1A 0.0157(5) 0.0171(4) 0.0201(5) 0.0025(4) 0.0061(4) -0.0017(4)
S1A 0.0101(7) 0.0160(7) 0.0187(7) 0.0015(5) 0.0037(5) -0.0022(5)
O1A 0.034(3) 0.020(2) 0.048(3) 0.008(2) 0.011(2) 0.003(2)
O2A 0.041(3) 0.054(3) 0.021(3) 0.000(2) 0.011(2) 0.000(3)
O3A 0.020(3) 0.042(3) 0.047(3) 0.002(2) 0.010(2) -0.007(2)
C1A 0.015(3) 0.025(3) 0.022(3) 0.002(2) 0.006(2) 0.003(3)
C2A 0.019(3) 0.030(4) 0.037(4) -0.001(3) 0.007(3) 0.002(3)
C3A 0.011(3) 0.040(4) 0.041(4) 0.003(3) 0.011(3) 0.002(3)
C4A 0.034(4) 0.037(4) 0.022(3) 0.003(3) 0.012(3) 0.008(3)
C5A 0.039(4) 0.025(4) 0.036(4) -0.003(3) 0.017(3) -0.001(3)
C6A 0.024(4) 0.022(3) 0.038(4) 0.002(3) 0.017(3) 0.000(3)
C7A 0.042(5) 0.038(4) 0.040(4) 0.010(3) 0.025(4) 0.016(4)
C8A 0.018(3) 0.026(4) 0.025(3) 0.010(3) 0.008(3) 0.000(3)
C9A 0.013(3) 0.026(3) 0.032(4) 0.003(3) 0.005(3) 0.001(3)
C10A 0.026(4) 0.018(3) 0.020(3) 0.005(2) 0.008(3) -0.007(3)
Mn1B 0.0140(5) 0.0182(5) 0.0191(5) 0.0030(4) 0.0040(4) -0.0008(4)
S1B 0.0153(7) 0.0173(7) 0.0175(7) 0.0025(6) 0.0038(6) 0.0011(6)
O1B 0.035(3) 0.051(3) 0.021(3) 0.007(2) 0.007(2) 0.000(3)
O2B 0.056(4) 0.022(3) 0.053(3) 0.009(2) 0.027(3) 0.007(2)
O3B 0.015(2) 0.065(4) 0.027(3) -0.001(2) 0.005(2) -0.004(2)
C1B 0.010(3) 0.021(3) 0.026(3) 0.006(2) 0.004(2) 0.008(2)
C2B 0.043(5) 0.034(4) 0.025(4) 0.001(3) 0.011(3) 0.010(3)
C3B 0.037(4) 0.035(4) 0.034(4) 0.006(3) 0.012(3) 0.022(3)
C4B 0.027(4) 0.030(4) 0.029(4) 0.013(3) 0.011(3) 0.006(3)
C5B 0.027(4) 0.039(4) 0.021(3) 0.004(3) 0.003(3) 0.008(3)
C6B 0.029(4) 0.029(4) 0.028(4) -0.001(3) 0.009(3) 0.008(3)
C7B 0.033(4) 0.046(5) 0.035(4) 0.011(3) 0.011(3) 0.009(4)
C8B 0.017(3) 0.027(3) 0.029(4) 0.001(3) 0.006(3) 0.000(3)
C9B 0.023(3) 0.022(3) 0.031(4) 0.010(3) 0.013(3) 0.000(3)
C10B 0.023(4) 0.026(3) 0.025(3) 0.005(3) 0.008(3) -0.003(3)
Mn1C 0.0192(5) 0.0162(4) 0.0219(5) 0.0009(4) 0.0087(4) 0.0011(4)
S1C 0.0148(7) 0.0174(7) 0.0197(7) 0.0006(6) 0.0059(6) -0.0032(6)
O1C 0.058(4) 0.057(4) 0.023(3) -0.004(2) 0.018(3) -0.001(3)
O2C 0.023(3) 0.043(3) 0.060(4) 0.015(3) 0.015(3) 0.016(2)
O3C 0.053(4) 0.018(3) 0.055(3) -0.006(2) 0.022(3) -0.001(2)
C1C 0.018(3) 0.021(3) 0.024(3) -0.009(2) 0.006(3) -0.003(3)
C2C 0.040(5) 0.032(4) 0.026(4) 0.001(3) 0.008(3) -0.017(3)
C3C 0.046(5) 0.035(4) 0.023(4) -0.009(3) 0.010(3) -0.008(3)
C4C 0.029(4) 0.027(4) 0.033(4) -0.014(3) 0.007(3) -0.004(3)
C5C 0.041(5) 0.033(4) 0.039(4) 0.001(3) 0.004(4) -0.017(4)
C6C 0.042(5) 0.023(4) 0.035(4) 0.002(3) 0.006(3) -0.005(3)
C7C 0.040(5) 0.034(4) 0.044(5) -0.011(3) 0.009(4) -0.008(4)
C8C 0.033(4) 0.024(3) 0.037(4) -0.001(3) 0.018(3) -0.002(3)
C9C 0.035(4) 0.017(3) 0.031(4) 0.006(3) 0.014(3) 0.010(3)
C10C 0.039(4) 0.028(4) 0.025(3) -0.001(3) 0.015(3) 0.000(3)
Mn1D 0.0126(5) 0.0169(4) 0.0210(5) -0.0001(4) 0.0052(4) -0.0016(4)
S1D 0.0116(7) 0.0161(7) 0.0214(7) 0.0020(6) 0.0058(6) -0.0004(5)
O1D 0.015(3) 0.044(3) 0.052(3) -0.003(3) 0.006(2) 0.001(2)
O2D 0.055(4) 0.019(3) 0.069(4) -0.004(2) 0.037(3) -0.007(2)
O3D 0.023(3) 0.050(3) 0.026(3) -0.005(2) 0.007(2) -0.001(2)
C1D 0.023(3) 0.023(3) 0.026(3) 0.006(3) 0.014(3) -0.003(3)
C2D 0.032(4) 0.030(4) 0.052(5) 0.013(3) 0.025(4) 0.010(3)
C3D 0.039(5) 0.036(4) 0.065(6) 0.020(4) 0.029(4) 0.004(4)
C4D 0.046(5) 0.038(4) 0.039(4) -0.001(3) 0.025(4) -0.012(4)
C5D 0.054(6) 0.055(6) 0.124(9) 0.039(6) 0.067(7) 0.018(5)
C6D 0.040(5) 0.039(5) 0.124(9) 0.038(5) 0.058(6) 0.024(4)
C7D 0.074(7) 0.051(5) 0.083(7) 0.000(5) 0.063(6) -0.017(5)
C8D 0.017(3) 0.024(3) 0.030(3) -0.001(3) 0.007(3) 0.001(3)
C9D 0.021(3) 0.023(3) 0.030(4) -0.005(3) 0.012(3) -0.006(3)
C10D 0.010(3) 0.025(3) 0.026(3) -0.008(3) 0.012(2) -0.007(2)
Mn1E 0.0165(5) 0.0208(5) 0.0202(5) 0.0015(4) 0.0062(4) 0.0018(4)
S1E 0.0160(8) 0.0205(7) 0.0197(7) -0.0009(6) 0.0054(6) 0.0014(6)
O1E 0.063(4) 0.028(3) 0.054(4) -0.004(3) 0.016(3) -0.016(3)
O2E 0.049(4) 0.070(4) 0.027(3) 0.005(3) 0.015(3) 0.003(3)
O3E 0.042(3) 0.039(3) 0.053(3) 0.011(3) 0.019(3) 0.020(3)
O4E 0.020(3) 0.027(3) 0.062(4) -0.001(2) 0.007(2) -0.006(2)
C1E 0.020(3) 0.024(4) 0.021(3) -0.002(3) 0.009(3) 0.004(3)
C2E 0.076(15) 0.026(9) 0.041(11) -0.007(8) 0.032(10) 0.001(9)
C3E 0.046(12) 0.052(12) 0.071(14) -0.006(10) 0.042(11) 0.004(9)
C4E 0.023(5) 0.041(6) 0.023(6) -0.015(5) 0.007(4) -0.011(4)
C5E 0.028(12) 0.035(11) 0.053(13) -0.003(8) 0.019(11) 0.001(8)
C6E 0.012(9) 0.031(8) 0.041(13) -0.001(8) 0.007(9) 0.001(6)
C7E 0.030(16) 0.077(8) 0.064(8) -0.008(8) 0.033(8) -0.009(10)
C1EA 0.020(3) 0.024(4) 0.021(3) -0.002(3) 0.009(3) 0.004(3)
C2EA 0.036(9) 0.026(8) 0.039(9) -0.007(7) 0.028(8) 0.003(7)
C3EA 0.035(10) 0.033(9) 0.053(11) 0.000(8) 0.022(8) 0.016(7)
C4EA 0.023(5) 0.041(6) 0.023(6) -0.015(5) 0.007(4) -0.011(4)
C5EA 0.018(9) 0.033(10) 0.047(13) 0.015(8) 0.013(9) 0.005(7)
C6EA 0.015(9) 0.038(9) 0.021(10) 0.005(7) 0.001(7) 0.004(7)
C7EA 0.030(16) 0.077(8) 0.064(8) -0.008(8) 0.033(8) -0.009(10)
C8E 0.036(4) 0.024(4) 0.029(4) 0.007(3) 0.014(3) 0.002(3)
C9E 0.027(4) 0.032(4) 0.026(4) 0.000(3) 0.007(3) -0.002(3)
C10E 0.025(4) 0.030(4) 0.031(4) 0.003(3) 0.013(3) 0.002(3)
C11E 0.026(4) 0.026(4) 0.028(4) 0.005(3) 0.012(3) 0.012(3)
Mn1F 0.0146(5) 0.0233(5) 0.0204(5) 0.0020(4) 0.0053(4) -0.0010(4)
S1F 0.0175(8) 0.0269(8) 0.0192(7) -0.0009(6) 0.0063(6) 0.0025(6)
O1F 0.058(4) 0.040(3) 0.055(4) -0.012(3) 0.033(3) -0.025(3)
O2F 0.036(3) 0.055(4) 0.029(3) 0.001(2) 0.009(2) -0.003(3)
O3F 0.034(3) 0.054(4) 0.054(4) 0.019(3) 0.014(3) 0.020(3)
O4F 0.021(3) 0.031(3) 0.042(3) 0.001(2) 0.008(2) -0.008(2)
C1F 0.021(3) 0.026(3) 0.028(3) -0.003(3) 0.014(3) -0.003(3)
C2F 0.030(4) 0.103(8) 0.024(4) 0.017(4) 0.005(3) 0.000(5)
C3F 0.030(5) 0.115(9) 0.042(5) 0.014(5) 0.020(4) 0.011(5)
C4F 0.024(4) 0.040(4) 0.038(4) 0.005(3) 0.015(3) 0.007(3)
C5F 0.039(5) 0.095(7) 0.045(5) 0.036(5) 0.028(4) 0.021(5)
C6F 0.029(4) 0.077(6) 0.043(5) 0.032(4) 0.017(4) 0.012(4)
C7F 0.032(5) 0.068(6) 0.061(6) 0.017(5) 0.029(4) 0.002(4)
C8F 0.024(4) 0.028(4) 0.033(4) 0.003(3) 0.015(3) 0.002(3)
C9F 0.027(4) 0.035(4) 0.021(3) 0.001(3) 0.009(3) -0.005(3)
C10F 0.020(3) 0.034(4) 0.027(4) 0.009(3) 0.007(3) 0.002(3)
C11F 0.014(3) 0.034(4) 0.019(3) -0.001(3) 0.001(2) 0.003(3)

loop_
_atom_type_symbol
_atom_type_description
_atom_type_scat_dispersion_real
_atom_type_scat_dispersion_imag
_atom_type_scat_source
C C 0.0033 0.0016 'International Tables Vol C Tables 4.2.6.8 and 6.1.1.4'
H H 0.0000 0.0000 'International Tables Vol C Tables 4.2.6.8 and 6.1.1.4'
O O 0.0106 0.0060 'International Tables Vol C Tables 4.2.6.8 and 6.1.1.4'
S S 0.1246 0.1234 'International Tables Vol C Tables 4.2.6.8 and 6.1.1.4'
Mn Mn 0.3368 0.7283 'International Tables Vol C Tables 4.2.6.8 and 6.1.1.4'

loop_
_geom_angle_atom_site_label_1
_geom_angle_atom_site_label_2
_geom_angle_atom_site_label_3
_geom_angle
C10A Mn1A C9A 91.4(3)
C10A Mn1A C8A 92.8(3)
C9A Mn1A C8A 91.7(3)
C10A Mn1A S1B 173.6(2)
C9A Mn1A S1B 94.8(2)
C8A Mn1A S1B 88.2(2)
C10A Mn1A S1A 100.5(2)
C9A Mn1A S1A 92.5(2)
C8A Mn1A S1A 165.9(2)
S1B Mn1A S1A 78.11(6)
C10A Mn1A S1C 94.13(19)
C9A Mn1A S1C 169.7(2)
C8A Mn1A S1C 96.6(2)
S1B Mn1A S1C 79.51(6)
S1A Mn1A S1C 78.00(6)
C1A S1A Mn1B 113.3(2)
C1A S1A Mn1A 119.0(2)
Mn1B S1A Mn1A 101.46(6)
C1A S1A Mn1D 120.9(2)
Mn1B S1A Mn1D 97.80(6)
Mn1A S1A Mn1D 100.77(6)
C6A C1A C2A 119.0(6)
C6A C1A S1A 121.0(5)
C2A C1A S1A 119.9(5)
C1A C2A C3A 120.0(6)
C1A C2A H2AA 120.0
C3A C2A H2AA 120.0
C2A C3A C4A 120.4(6)
C2A C3A H3AA 119.8
C4A C3A H3AA 119.8
C5A C4A C3A 118.9(6)
C5A C4A C7A 121.5(7)
C3A C4A C7A 119.6(7)
C4A C5A C6A 121.0(7)
C4A C5A H5AA 119.5
C6A C5A H5AA 119.5
C5A C6A C1A 120.6(6)
C5A C6A H6AA 119.7
C1A C6A H6AA 119.7
C4A C7A H7AA 109.5
C4A C7A H7AB 109.5
H7AA C7A H7AB 109.5
C4A C7A H7AC 109.5
H7AA C7A H7AC 109.5
H7AB C7A H7AC 109.5
O1A C8A Mn1A 176.6(6)
O2A C9A Mn1A 179.3(6)
O3A C10A Mn1A 176.9(6)
C8B Mn1B C10B 92.3(3)
C8B Mn1B C9B 88.6(3)
C10B Mn1B C9B 89.5(3)
C8B Mn1B S1A 175.4(2)
C10B Mn1B S1A 92.3(2)
C9B Mn1B S1A 92.1(2)
C8B Mn1B S1D 94.9(2)
C10B Mn1B S1D 168.6(2)
C9B Mn1B S1D 99.5(2)
S1A Mn1B S1D 80.47(6)
C8B Mn1B S1C 100.8(2)
C10B Mn1B S1C 92.8(2)
C9B Mn1B S1C 170.3(2)
S1A Mn1B S1C 78.41(6)
S1D Mn1B S1C 77.25(6)
C1B S1B Mn1A 115.6(2)
C1B S1B Mn1D 116.9(2)
Mn1A S1B Mn1D 101.89(6)
C1B S1B Mn1C 120.1(2)
Mn1A S1B Mn1C 98.92(6)
Mn1D S1B Mn1C 100.18(6)
C6B C1B C2B 120.4(6)
C6B C1B S1B 119.5(5)
C2B C1B S1B 120.1(5)
C1B C2B C3B 118.5(6)
C1B C2B H2BA 120.7
C3B C2B H2BA 120.7
C4B C3B C2B 122.2(7)
C4B C3B H3BA 118.9
C2B C3B H3BA 118.9
C5B C4B C3B 117.6(6)
C5B C4B C7B 122.4(6)
C3B C4B C7B 120.0(6)
C4B C5B C6B 121.5(6)
C4B C5B H5BA 119.2
C6B C5B H5BA 119.2
C1B C6B C5B 119.7(6)
C1B C6B H6BA 120.2
C5B C6B H6BA 120.2
C4B C7B H7BA 109.5
C4B C7B H7BB 109.5
H7BA C7B H7BB 109.5
C4B C7B H7BC 109.5
H7BA C7B H7BC 109.5
H7BB C7B H7BC 109.5
O1B C8B Mn1B 176.4(6)
O2B C9B Mn1B 177.9(6)
O3B C10B Mn1B 177.1(6)
C9C Mn1C C10C 91.1(3)
C9C Mn1C C8C 93.3(3)
C10C Mn1C C8C 90.7(3)
C9C Mn1C S1C 170.6(2)
C10C Mn1C S1C 91.8(2)
C8C Mn1C S1C 95.6(2)
C9C Mn1C S1D 98.8(2)
C10C Mn1C S1D 169.7(2)
C8C Mn1C S1D 91.6(2)
S1C Mn1C S1D 77.92(6)
C9C Mn1C S1B 91.3(2)
C10C Mn1C S1B 98.8(2)
C8C Mn1C S1B 169.4(2)
S1C Mn1C S1B 79.37(6)
S1D Mn1C S1B 78.20(6)
C1C S1C Mn1C 117.0(2)
C1C S1C Mn1A 119.3(2)
Mn1C S1C Mn1A 98.81(6)
C1C S1C Mn1B 116.3(2)
Mn1C S1C Mn1B 101.81(6)
Mn1A S1C Mn1B 100.41(6)
C6C C1C C2C 119.3(6)
C6C C1C S1C 120.9(5)
C2C C1C S1C 119.8(5)
C3C C2C C1C 119.6(6)
C3C C2C H2CA 120.2
C1C C2C H2CA 120.2
C4C C3C C2C 122.4(7)
C4C C3C H3CA 118.8
C2C C3C H3CA 118.8
C3C C4C C5C 117.3(6)
C3C C4C C7C 122.2(7)
C5C C4C C7C 120.5(7)
C4C C5C C6C 121.9(7)
C4C C5C H5CA 119.0
C6C C5C H5CA 119.0
C1C C6C C5C 119.5(7)
C1C C6C H6CA 120.3
C5C C6C H6CA 120.3
C4C C7C H7CA 109.5
C4C C7C H7CB 109.5
H7CA C7C H7CB 109.5
C4C C7C H7CC 109.5
H7CA C7C H7CC 109.5
H7CB C7C H7CC 109.5
O1C C8C Mn1C 178.6(6)
O2C C9C Mn1C 178.4(6)
O3C C10C Mn1C 177.4(6)
C10D Mn1D C8D 91.9(3)
C10D Mn1D C9D 91.0(3)
C8D Mn1D C9D 89.6(3)
C10D Mn1D S1D 174.05(19)
C8D Mn1D S1D 94.0(2)
C9D Mn1D S1D 88.8(2)
C10D Mn1D S1B 101.1(2)
C8D Mn1D S1B 92.0(2)
C9D Mn1D S1B 167.7(2)
S1D Mn1D S1B 78.94(6)
C10D Mn1D S1A 93.65(19)
C8D Mn1D S1A 169.2(2)
C9D Mn1D S1A 99.5(2)
S1D Mn1D S1A 80.51(6)
S1B Mn1D S1A 77.93(6)
C1D S1D Mn1D 114.8(2)
C1D S1D Mn1C 117.4(2)
Mn1D S1D Mn1C 100.90(6)
C1D S1D Mn1B 120.8(2)
Mn1D S1D Mn1B 97.81(6)
Mn1C S1D Mn1B 101.71(6)
C2D C1D C6D 117.6(6)
C2D C1D S1D 121.9(5)
C6D C1D S1D 120.4(5)
C1D C2D C3D 121.3(7)
C1D C2D H2DA 119.4
C3D C2D H2DA 119.4
C2D C3D C4D 121.4(7)
C2D C3D H3DA 119.3
C4D C3D H3DA 119.3
C5D C4D C3D 117.0(7)
C5D C4D C7D 120.2(8)
C3D C4D C7D 122.8(8)
C4D C5D C6D 122.2(8)
C4D C5D H5DA 118.9
C6D C5D H5DA 118.9
C1D C6D C5D 120.5(7)
C1D C6D H6DA 119.8
C5D C6D H6DA 119.8
C4D C7D H7DA 109.5
C4D C7D H7DB 109.5
H7DA C7D H7DB 109.5
C4D C7D H7DC 109.5
H7DA C7D H7DC 109.5
H7DB C7D H7DC 109.5
O1D C8D Mn1D 178.7(6)
O2D C9D Mn1D 174.8(6)
O3D C10D Mn1D 173.7(6)
C10E Mn1E C9E 91.4(3)
C10E Mn1E C8E 87.1(3)
C9E Mn1E C8E 94.4(3)
C10E Mn1E C11E 92.3(3)
C9E Mn1E C11E 90.7(3)
C8E Mn1E C11E 174.9(3)
C10E Mn1E S1F 96.4(2)
C9E Mn1E S1F 171.6(2)
C8E Mn1E S1F 83.0(2)
C11E Mn1E S1F 92.1(2)
C10E Mn1E S1E 175.3(2)
C9E Mn1E S1E 90.9(2)
C8E Mn1E S1E 96.9(2)
C11E Mn1E S1E 83.5(2)
S1F Mn1E S1E 81.63(6)
C1E S1E C1EA 4.6(8)
C1E S1E Mn1E 115.8(5)
C1EA S1E Mn1E 111.9(4)
C1E S1E Mn1F 114.9(4)
C1EA S1E Mn1F 114.2(4)
Mn1E S1E Mn1F 98.36(6)
C2E C1E C6E 120.0
C2E C1E S1E 117.2(8)
C6E C1E S1E 122.3(9)
C1E C2E C3E 120.0
C1E C2E H2EA 120.0
C3E C2E H2EA 120.0
C4E C3E C2E 120.0
C4E C3E H3EA 120.0
C2E C3E H3EA 120.0
C5E C4E C3E 120.0
C5E C4E C7E 116(4)
C3E C4E C7E 124(4)
C4E C5E C6E 120.0
C4E C5E H5EA 120.0
C6E C5E H5EA 120.0
C5E C6E C1E 120.0
C5E C6E H6EA 120.0
C1E C6E H6EA 120.0
C4E C7E H7EA 109.5
C4E C7E H7EB 109.5
H7EA C7E H7EB 109.5
C4E C7E H7EC 109.5
H7EA C7E H7EC 109.5
H7EB C7E H7EC 109.5
C2EA C1EA C6EA 120.0
C2EA C1EA S1E 116.9(9)
C6EA C1EA S1E 122.8(9)
C1EA C2EA C3EA 120.0
C1EA C2EA H2EB 120.0
C3EA C2EA H2EB 120.0
C4EA C3EA C2EA 120.0
C4EA C3EA H3EB 120.0
C2EA C3EA H3EB 120.0
C3EA C4EA C5EA 120.0
C3EA C4EA C7EA 120(4)
C5EA C4EA C7EA 120(3)
C6EA C5EA C4EA 120.0
C6EA C5EA H5EB 120.0
C4EA C5EA H5EB 120.0
C5EA C6EA C1EA 120.0
C5EA C6EA H6EB 120.0
C1EA C6EA H6EB 120.0
C4EA C7EA H7ED 109.5
C4EA C7EA H7EE 109.5
H7ED C7EA H7EE 109.5
C4EA C7EA H7EF 109.5
H7ED C7EA H7EF 109.5
H7EE C7EA H7EF 109.5
O1E C8E Mn1E 174.9(7)
O2E C9E Mn1E 179.8(8)
O3E C10E Mn1E 176.0(6)
O4E C11E Mn1E 178.8(6)
C10F Mn1F C9F 91.2(3)
C10F Mn1F C8F 91.7(3)
C9F Mn1F C8F 91.8(3)
C10F Mn1F C11F 92.8(3)
C9F Mn1F C11F 92.2(3)
C8F Mn1F C11F 173.9(3)
C10F Mn1F S1E 92.4(2)
C9F Mn1F S1E 176.2(2)
C8F Mn1F S1E 86.6(2)
C11F Mn1F S1E 89.08(19)
C10F Mn1F S1F 173.0(2)
C9F Mn1F S1F 95.3(2)
C8F Mn1F S1F 90.8(2)
C11F Mn1F S1F 84.2(2)
S1E Mn1F S1F 81.27(6)
C1F S1F Mn1E 114.8(2)
C1F S1F Mn1F 116.0(2)
Mn1E S1F Mn1F 98.47(6)
C6F C1F C2F 117.4(7)
C6F C1F S1F 119.9(6)
C2F C1F S1F 121.7(6)
C1F C2F C3F 121.6(7)
C1F C2F H2FA 119.2
C3F C2F H2FA 119.2
C4F C3F C2F 122.0(8)
C4F C3F H3FA 119.0
C2F C3F H3FA 119.0
C3F C4F C5F 115.6(7)
C3F C4F C7F 122.0(7)
C5F C4F C7F 122.2(7)
C4F C5F C6F 122.6(7)
C4F C5F H5FA 118.7
C6F C5F H5FA 118.7
C1F C6F C5F 120.6(7)
C1F C6F H6FA 119.7
C5F C6F H6FA 119.7
C4F C7F H7FA 109.5
C4F C7F H7FB 109.5
H7FA C7F H7FB 109.5
C4F C7F H7FC 109.5
H7FA C7F H7FC 109.5
H7FB C7F H7FC 109.5
O1F C8F Mn1F 177.5(6)
O2F C9F Mn1F 178.8(7)
O3F C10F Mn1F 178.7(7)
O4F C11F Mn1F 178.2(6)

loop_
_geom_bond_atom_site_label_1
_geom_bond_atom_site_label_2
_geom_bond_distance
Mn1A C10A 1.805(7)
Mn1A C9A 1.819(7)
Mn1A C8A 1.825(7)
Mn1A S1B 2.3766(18)
Mn1A S1A 2.4004(17)
Mn1A S1C 2.4046(17)
S1A C1A 1.787(6)
S1A Mn1B 2.3758(17)
S1A Mn1D 2.4007(17)
O1A C8A 1.138(8)
O2A C9A 1.144(8)
O3A C10A 1.151(8)
C1A C6A 1.384(9)
C1A C2A 1.389(9)
C2A C3A 1.391(9)
C2A H2AA 0.9500
C3A C4A 1.395(10)
C3A H3AA 0.9500
C4A C5A 1.370(10)
C4A C7A 1.520(9)
C5A C6A 1.380(9)
C5A H5AA 0.9500
C6A H6AA 0.9500
C7A H7AA 0.9800
C7A H7AB 0.9800
C7A H7AC 0.9800
Mn1B C8B 1.810(7)
Mn1B C10B 1.814(7)
Mn1B C9B 1.815(6)
Mn1B S1D 2.4015(17)
Mn1B S1C 2.4080(17)
S1B C1B 1.799(6)
S1B Mn1D 2.3859(17)
S1B Mn1C 2.4060(17)
O1B C8B 1.146(7)
O2B C9B 1.138(8)
O3B C10B 1.145(8)
C1B C6B 1.373(9)
C1B C2B 1.382(9)
C2B C3B 1.391(9)
C2B H2BA 0.9500
C3B C4B 1.380(10)
C3B H3BA 0.9500
C4B C5B 1.373(10)
C4B C7B 1.512(9)
C5B C6B 1.390(9)
C5B H5BA 0.9500
C6B H6BA 0.9500
C7B H7BA 0.9800
C7B H7BB 0.9800
C7B H7BC 0.9800
Mn1C C9C 1.808(7)
Mn1C C10C 1.825(7)
Mn1C C8C 1.826(7)
Mn1C S1C 2.3822(18)
Mn1C S1D 2.3924(17)
S1C C1C 1.789(6)
O1C C8C 1.135(8)
O2C C9C 1.151(8)
O3C C10C 1.135(8)
C1C C6C 1.381(9)
C1C C2C 1.388(9)
C2C C3C 1.385(10)
C2C H2CA 0.9500
C3C C4C 1.370(10)
C3C H3CA 0.9500
C4C C5C 1.383(10)
C4C C7C 1.509(9)
C5C C6C 1.394(10)
C5C H5CA 0.9500
C6C H6CA 0.9500
C7C H7CA 0.9800
C7C H7CB 0.9800
C7C H7CC 0.9800
Mn1D C10D 1.798(6)
Mn1D C8D 1.808(6)
Mn1D C9D 1.810(7)
Mn1D S1D 2.3747(17)
S1D C1D 1.788(6)
O1D C8D 1.149(8)
O2D C9D 1.144(8)
O3D C10D 1.150(7)
C1D C2D 1.359(9)
C1D C6D 1.378(9)
C2D C3D 1.377(10)
C2D H2DA 0.9500
C3D C4D 1.387(11)
C3D H3DA 0.9500
C4D C5D 1.343(12)
C4D C7D 1.514(10)
C5D C6D 1.389(11)
C5D H5DA 0.9500
C6D H6DA 0.9500
C7D H7DA 0.9800
C7D H7DB 0.9800
C7D H7DC 0.9800
Mn1E C10E 1.808(7)
Mn1E C9E 1.810(7)
Mn1E C8E 1.867(7)
Mn1E C11E 1.874(7)
Mn1E S1F 2.3788(17)
Mn1E S1E 2.3861(18)
S1E C1E 1.792(12)
S1E C1EA 1.834(12)
S1E Mn1F 2.3895(17)
O1E C8E 1.131(8)
O2E C9E 1.142(8)
O3E C10E 1.144(8)
O4E C11E 1.134(8)
C1E C2E 1.3900
C1E C6E 1.3900
C2E C3E 1.3900
C2E H2EA 0.9500
C3E C4E 1.3900
C3E H3EA 0.9500
C4E C5E 1.3900
C4E C7E 1.50(13)
C5E C6E 1.3900
C5E H5EA 0.9500
C6E H6EA 0.9500
C7E H7EA 0.9800
C7E H7EB 0.9800
C7E H7EC 0.9800
C1EA C2EA 1.3900
C1EA C6EA 1.3900
C2EA C3EA 1.3900
C2EA H2EB 0.9500
C3EA C4EA 1.3900
C3EA H3EB 0.9500
C4EA C5EA 1.3900
C4EA C7EA 1.57(13)
C5EA C6EA 1.3900
C5EA H5EB 0.9500
C6EA H6EB 0.9500
C7EA H7ED 0.9800
C7EA H7EE 0.9800
C7EA H7EF 0.9800
Mn1F C10F 1.812(7)
Mn1F C9F 1.816(7)
Mn1F C8F 1.865(7)
Mn1F C11F 1.872(7)
Mn1F S1F 2.3929(18)
S1F C1F 1.772(6)
O1F C8F 1.131(8)
O2F C9F 1.138(8)
O3F C10F 1.138(8)
O4F C11F 1.134(8)
C1F C6F 1.365(9)
C1F C2F 1.367(10)
C2F C3F 1.385(11)
C2F H2FA 0.9500
C3F C4F 1.373(11)
C3F H3FA 0.9500
C4F C5F 1.376(11)
C4F C7F 1.493(10)
C5F C6F 1.391(11)
C5F H5FA 0.9500
C6F H6FA 0.9500
C7F H7FA 0.9800
C7F H7FB 0.9800
C7F H7FC 0.9800
